data_1556284
loop_
_publ_author_name
'Tom\'as-Mendivil, Eder'
'D\'iez, Josefina'
'Cadierno, Victorio'

_publ_section_title
;
 Conjugate addition of arylboronic acids to \a,\b-unsaturated carbonyl
 compounds in aqueous medium using Pd(ii) complexes with
 dihydroxy-2,2&#x2032;-bipyridine ligands: homogeneous or heterogeneous
 nano-catalysis?
;
_journal_issue 9
_journal_name_full 'Catalysis Science &amp; Technology'
_journal_page_first 1605
_journal_paper_doi 10.1039/c1cy00214g
_journal_volume 1
_journal_year 2011
_chemical_compound_source synthesis
_chemical_formula_moiety 'C12 H12 Cl2 N2 O2 Pd, 2(C2 H6 O S)'
_chemical_formula_sum 'C16 H24 Cl2 N2 O4 Pd S2'
_chemical_formula_weight 549.79
_space_group_IT_number 2
_space_group_name_Hall '-P 1'
_space_group_name_H-M_alt 'P -1'
_symmetry_cell_setting triclinic
_symmetry_Int_Tables_number 2
_symmetry_space_group_name_Hall '-P 1'
_symmetry_space_group_name_H-M 'P -1'
_atom_sites_solution_hydrogens geom
_atom_sites_solution_primary direct
_atom_sites_solution_secondary difmap
_audit_creation_method SHELXL-97
_cell_angle_alpha 67.125(4)
_cell_angle_beta 89.797(3)
_cell_angle_gamma 68.971(4)
_cell_formula_units_Z 2
_cell_length_a 8.4783(3)
_cell_length_b 11.6061(4)
_cell_length_c 13.1535(5)
_cell_measurement_reflns_used 9334
_cell_measurement_temperature 293(2)
_cell_measurement_theta_max 73.7603
_cell_measurement_theta_min 3.4315
_cell_volume 1099.10(9)
_computing_cell_refinement
;
CrysAlisPro, Oxford Diffraction Ltd.,
Version 1.171.33.41 (release 06-05-2009 CrysAlis171 .NET)
(compiled May 6 2009,17:20:42)
;
_computing_data_collection
;
CrysAlisPro, Oxford Diffraction Ltd.,
Version 1.171.33.41 (release 06-05-2009 CrysAlis171 .NET)
(compiled May 6 2009,17:20:42)
;
_computing_data_reduction
;
CrysAlisPro, Oxford Diffraction Ltd.,
Version 1.171.33.41 (release 06-05-2009 CrysAlis171 .NET)
(compiled May 6 2009,17:20:42)
;
_computing_molecular_graphics 'PLATON (Spek, 2007)'
_computing_publication_material 'WinGX publication routines (Farrugia, 1999)'
_computing_structure_refinement 'SHELXL-97 (Sheldrick, 2008)'
_computing_structure_solution 'SIR2004(Burla, 2005)'
_diffrn_ambient_temperature 293(2)
_diffrn_detector_area_resol_mean 8.2640
_diffrn_measured_fraction_theta_full 0.943
_diffrn_measured_fraction_theta_max 0.943
_diffrn_measurement_device CCD
_diffrn_measurement_device_type 'Xcalibur, Onyx, Nova'
_diffrn_measurement_method '\w scans'
_diffrn_radiation_monochromator graphite
_diffrn_radiation_source 'Nova (Cu) X-ray Source'
_diffrn_radiation_type CuK\a
_diffrn_radiation_wavelength 1.54180
_diffrn_reflns_av_R_equivalents 0.0217
_diffrn_reflns_av_sigmaI/netI 0.0197
_diffrn_reflns_limit_h_max 10
_diffrn_reflns_limit_h_min -9
_diffrn_reflns_limit_k_max 14
_diffrn_reflns_limit_k_min -14
_diffrn_reflns_limit_l_max 16
_diffrn_reflns_limit_l_min -16
_diffrn_reflns_number 11501
_diffrn_reflns_theta_full 73.88
_diffrn_reflns_theta_max 73.88
_diffrn_reflns_theta_min 3.69
_exptl_absorpt_coefficient_mu 11.034
_exptl_absorpt_correction_T_max 1.00000
_exptl_absorpt_correction_T_min 0.30419
_exptl_absorpt_correction_type multi-scan
_exptl_absorpt_process_details
;
CrysAlisPro, Oxford Diffraction Ltd.,
Version 1.171.33.55 (release 05-01-2010 CrysAlis171 .NET)
(compiled Jan 5 2010,16:28:46)
Empirical absorption correction using spherical harmonics,
implemented in SCALE3 ABSPACK scaling algorithm.
;
_exptl_crystal_colour yellow
_exptl_crystal_density_diffrn 1.661
_exptl_crystal_density_method 'not measured'
_exptl_crystal_description prism
_exptl_crystal_F_000 556
_exptl_crystal_size_max 0.214
_exptl_crystal_size_mid 0.079
_exptl_crystal_size_min 0.034
_refine_diff_density_max 0.345
_refine_diff_density_min -0.712
_refine_diff_density_rms 0.087
_refine_ls_extinction_method none
_refine_ls_goodness_of_fit_ref 1.060
_refine_ls_hydrogen_treatment mixed
_refine_ls_matrix_type full
_refine_ls_number_parameters 349
_refine_ls_number_reflns 4216
_refine_ls_number_restraints 8
_refine_ls_restrained_S_all 1.067
_refine_ls_R_factor_all 0.0335
_refine_ls_R_factor_gt 0.0313
_refine_ls_shift/su_max 0.001
_refine_ls_shift/su_mean 0.000
_refine_ls_structure_factor_coef Fsqd
_refine_ls_weighting_details 'calc w=1/[\s^2^(Fo^2^)+(0.0507P)^2^+0.7398P] where P=(Fo^2^+2Fc^2^)/3'
_refine_ls_weighting_scheme calc
_refine_ls_wR_factor_gt 0.0816
_refine_ls_wR_factor_ref 0.0839
_reflns_number_gt 3966
_reflns_number_total 4216
_reflns_threshold_expression >2\s(I)
_cod_data_source_file c1cy00214g.txt
_cod_data_source_block 13
_cod_original_cell_volume 1099.10(7)
_cod_database_code 1556284

loop_
_symmetry_equiv_pos_as_xyz
'x, y, z'
'-x, -y, -z'

loop_
_atom_site_label
_atom_site_type_symbol
_atom_site_fract_x
_atom_site_fract_y
_atom_site_fract_z
_atom_site_U_iso_or_equiv
_atom_site_adp_type
_atom_site_occupancy
_atom_site_symmetry_multiplicity
_atom_site_calc_flag
_atom_site_refinement_flags
_atom_site_disorder_assembly
_atom_site_disorder_group
C1 C 0.8872(4) 0.6347(3) 0.6879(3) 0.0498(7) Uani 1 1 d . . .
C2 C 0.8001(5) 0.7736(3) 0.6344(3) 0.0529(7) Uani 1 1 d . . .
C3 C 0.8417(4) 0.8458(3) 0.5339(3) 0.0477(7) Uani 1 1 d . . .
C11 C 0.7463(6) 0.9970(3) 0.4691(3) 0.0646(10) Uani 1 1 d D . .
C4 C 0.9716(4) 0.7741(3) 0.4914(3) 0.0449(6) Uani 1 1 d . . .
C5 C 1.0555(4) 0.6350(3) 0.5483(2) 0.0396(6) Uani 1 1 d . . .
C6 C 1.1918(4) 0.5510(3) 0.5068(2) 0.0397(6) Uani 1 1 d . . .
C7 C 1.2500(4) 0.6012(3) 0.4084(2) 0.0441(6) Uani 1 1 d . . .
C8 C 1.3770(4) 0.5136(3) 0.3751(3) 0.0449(6) Uani 1 1 d . . .
C12 C 1.4389(5) 0.5674(4) 0.2660(3) 0.0545(8) Uani 1 1 d . . .
C9 C 1.4397(5) 0.3763(3) 0.4449(3) 0.0507(7) Uani 1 1 d . . .
C10 C 1.3765(4) 0.3313(3) 0.5423(3) 0.0481(7) Uani 1 1 d . . .
C13 C 0.2060(9) 0.9654(5) 0.1043(4) 0.0869(15) Uani 1 1 d . . .
C14 C -0.0857(10) 1.1153(8) 0.1479(7) 0.116(2) Uani 1 1 d . . .
C15 C 0.7599(7) 0.5198(6) 0.0190(5) 0.0891(14) Uani 1 1 d D . .
C16 C 0.5468(8) 0.7730(6) -0.0212(5) 0.0945(17) Uani 1 1 d D . .
N1 N 1.0129(3) 0.5653(2) 0.6460(2) 0.0411(5) Uani 1 1 d . . .
N2 N 1.2544(3) 0.4157(2) 0.5742(2) 0.0418(5) Uani 1 1 d . . .
O1 O 0.6397(4) 1.0599(3) 0.5296(3) 0.0800(9) Uani 1 1 d D . .
O2 O 1.5846(4) 0.4707(4) 0.2517(3) 0.0737(8) Uani 1 1 d . . .
O3 O 0.1705(5) 0.9364(3) 0.3097(2) 0.0813(9) Uani 1 1 d . . .
O4 O 0.5333(7) 0.6683(4) -0.1636(3) 0.1160(14) Uani 1 1 d . . .
Cl2 Cl 1.31415(14) 0.13600(8) 0.77855(8) 0.0705(3) Uani 1 1 d . . .
Cl1 Cl 1.00992(12) 0.31722(9) 0.86630(7) 0.0621(2) Uani 1 1 d . . .
Pd1 Pd 1.14719(3) 0.362368(18) 0.713414(16) 0.04096(9) Uani 1 1 d . . .
S1 S 0.13729(16) 1.04811(10) 0.19433(8) 0.0711(3) Uani 1 1 d . . .
S2 S 0.6570(4) 0.6770(3) -0.0919(2) 0.0676(6) Uani 0.50 1 d P A 1
S2A S 0.5494(3) 0.6428(2) -0.0447(2) 0.0765(5) Uani 0.50 1 d P A 2
H11A H 0.819(4) 1.063(3) 0.457(3) 0.036(8) Uiso 1 1 d . . .
H10 H 1.421(4) 0.239(4) 0.592(3) 0.041(8) Uiso 1 1 d . . .
H7 H 1.201(4) 0.694(4) 0.366(3) 0.043(8) Uiso 1 1 d . . .
H1 H 0.859(4) 0.585(4) 0.757(3) 0.043(8) Uiso 1 1 d . . .
H12B H 1.344(6) 0.612(4) 0.206(4) 0.066(12) Uiso 1 1 d . . .
H4 H 1.002(5) 0.818(4) 0.424(3) 0.059(11) Uiso 1 1 d . . .
H2 H 0.702(6) 0.818(5) 0.664(4) 0.083(14) Uiso 1 1 d . . .
H11B H 0.691(7) 1.013(5) 0.404(4) 0.087(15) Uiso 1 1 d . . .
H12A H 1.472(5) 0.639(4) 0.268(3) 0.062(11) Uiso 1 1 d . . .
H9 H 1.519(5) 0.324(4) 0.432(3) 0.052(10) Uiso 1 1 d . . .
H14A H -0.136(9) 1.146(7) 0.199(6) 0.12(2) Uiso 1 1 d . . .
H13A H 0.175(7) 1.040(6) 0.027(5) 0.099(17) Uiso 1 1 d . . .
H2O H 1.555(6) 0.433(4) 0.229(4) 0.054(13) Uiso 1 1 d . . .
H16A H 0.614(6) 0.763(6) 0.044(3) 0.105(18) Uiso 1 1 d D . .
H13B H 0.324(11) 0.913(8) 0.125(7) 0.16(3) Uiso 1 1 d . . .
H13C H 0.137(6) 0.906(5) 0.122(4) 0.085(15) Uiso 1 1 d . . .
H14C H -0.089(9) 1.024(8) 0.166(6) 0.13(2) Uiso 1 1 d . . .
H14B H -0.124(16) 1.187(13) 0.086(11) 0.26(6) Uiso 1 1 d . . .
H15A H 0.811(9) 0.519(7) 0.087(4) 0.14(3) Uiso 1 1 d D . .
H16C H 0.612(10) 0.800(9) -0.082(5) 0.17(3) Uiso 1 1 d D . .
H15B H 0.799(11) 0.441(6) 0.000(8) 0.20(4) Uiso 1 1 d D . .
H15C H 0.701(3) 0.622(2) -0.0582(17) 0.003(7) Uiso 1 1 d D . .
H16B H 0.439(5) 0.851(5) -0.061(5) 0.13(2) Uiso 1 1 d D . .
H1O H 0.729(10) 1.095(14) 0.538(12) 0.37(9) Uiso 1 1 d D . .

loop_
_atom_site_aniso_label
_atom_site_aniso_U_11
_atom_site_aniso_U_22
_atom_site_aniso_U_33
_atom_site_aniso_U_23
_atom_site_aniso_U_13
_atom_site_aniso_U_12
C1 0.0541(18) 0.0423(15) 0.0471(16) -0.0170(13) 0.0124(14) -0.0139(13)
C2 0.0535(18) 0.0434(16) 0.0558(18) -0.0225(14) 0.0104(15) -0.0103(14)
C3 0.0539(17) 0.0332(13) 0.0489(16) -0.0164(12) 0.0017(14) -0.0097(12)
C11 0.077(2) 0.0368(16) 0.061(2) -0.0188(15) 0.0024(19) -0.0021(16)
C4 0.0528(17) 0.0330(13) 0.0435(15) -0.0128(12) 0.0055(13) -0.0142(12)
C5 0.0432(14) 0.0324(12) 0.0409(14) -0.0145(11) 0.0031(12) -0.0129(11)
C6 0.0429(14) 0.0318(12) 0.0421(14) -0.0149(11) 0.0019(12) -0.0126(11)
C7 0.0511(16) 0.0349(14) 0.0418(14) -0.0137(12) 0.0033(13) -0.0143(12)
C8 0.0481(16) 0.0446(15) 0.0444(15) -0.0202(12) 0.0046(13) -0.0188(13)
C12 0.0553(19) 0.062(2) 0.0484(17) -0.0250(15) 0.0116(15) -0.0237(16)
C9 0.0503(18) 0.0428(16) 0.0563(18) -0.0262(14) 0.0089(15) -0.0090(14)
C10 0.0509(17) 0.0331(14) 0.0522(16) -0.0171(13) 0.0038(14) -0.0080(12)
C13 0.112(4) 0.069(3) 0.063(3) -0.022(2) 0.004(3) -0.022(3)
C14 0.100(4) 0.088(4) 0.104(5) -0.004(4) 0.030(4) -0.015(3)
C15 0.083(3) 0.079(3) 0.095(4) -0.044(3) 0.025(3) -0.012(3)
C16 0.098(4) 0.083(3) 0.095(4) -0.055(3) -0.005(3) -0.007(3)
N1 0.0439(12) 0.0344(11) 0.0401(12) -0.0129(9) 0.0037(10) -0.0126(10)
N2 0.0465(13) 0.0289(10) 0.0432(12) -0.0128(9) 0.0015(10) -0.0095(9)
O1 0.0772(18) 0.0491(14) 0.092(2) -0.0347(14) 0.0021(16) 0.0058(13)
O2 0.0673(17) 0.088(2) 0.0778(19) -0.0477(18) 0.0289(15) -0.0281(16)
O3 0.120(3) 0.0774(18) 0.0532(14) -0.0171(13) 0.0106(16) -0.0566(19)
O4 0.165(4) 0.112(3) 0.087(2) -0.062(2) 0.005(3) -0.047(3)
Cl2 0.0849(6) 0.0322(4) 0.0639(5) -0.0040(3) 0.0074(4) -0.0067(4)
Cl1 0.0629(5) 0.0532(4) 0.0498(4) -0.0048(3) 0.0118(4) -0.0186(4)
Pd1 0.04487(14) 0.03080(12) 0.03822(12) -0.00765(8) -0.00007(9) -0.01215(9)
S1 0.1047(8) 0.0570(5) 0.0607(5) -0.0198(4) 0.0206(5) -0.0465(5)
S2 0.1018(17) 0.0655(13) 0.0578(11) -0.0318(11) 0.0495(13) -0.0502(14)
S2A 0.0825(14) 0.0730(12) 0.0815(13) -0.0367(11) 0.0185(12) -0.0334(11)

loop_
_atom_type_symbol
_atom_type_description
_atom_type_scat_dispersion_real
_atom_type_scat_dispersion_imag
_atom_type_scat_source
C C 0.0181 0.0091 'International Tables Vol C Tables 4.2.6.8 and 6.1.1.4'
H H 0.0000 0.0000 'International Tables Vol C Tables 4.2.6.8 and 6.1.1.4'
N N 0.0311 0.0180 'International Tables Vol C Tables 4.2.6.8 and 6.1.1.4'
O O 0.0492 0.0322 'International Tables Vol C Tables 4.2.6.8 and 6.1.1.4'
Cl Cl 0.3639 0.7018 'International Tables Vol C Tables 4.2.6.8 and 6.1.1.4'
Pd Pd 0.1215 3.9337 'International Tables Vol C Tables 4.2.6.8 and 6.1.1.4'
S S 0.3331 0.5567 'International Tables Vol C Tables 4.2.6.8 and 6.1.1.4'

loop_
_geom_angle_atom_site_label_1
_geom_angle_atom_site_label_2
_geom_angle_atom_site_label_3
_geom_angle
N1 C1 C2 122.3(3)
N1 C1 H1 118(2)
C2 C1 H1 120(2)
C1 C2 C3 119.7(3)
C1 C2 H2 119(3)
C3 C2 H2 121(3)
C4 C3 C2 117.8(3)
C4 C3 C11 120.0(3)
C2 C3 C11 122.1(3)
O1 C11 C3 113.8(3)
O1 C11 H11A 90.6(16)
C3 C11 H11A 117.8(17)
O1 C11 H11B 113(3)
C3 C11 H11B 109(3)
H11A C11 H11B 112(4)
C5 C4 C3 120.3(3)
C5 C4 H4 119(2)
C3 C4 H4 121(2)
N1 C5 C4 121.4(3)
N1 C5 C6 115.0(2)
C4 C5 C6 123.6(3)
N2 C6 C7 121.6(3)
N2 C6 C5 114.2(3)
C7 C6 C5 124.2(2)
C6 C7 C8 120.2(3)
C6 C7 H7 117(2)
C8 C7 H7 123(2)
C9 C8 C7 117.4(3)
C9 C8 C12 122.0(3)
C7 C8 C12 120.5(3)
O2 C12 C8 113.9(3)
O2 C12 H12B 115(3)
C8 C12 H12B 109(3)
O2 C12 H12A 107(2)
C8 C12 H12A 105(2)
H12B C12 H12A 106(3)
C10 C9 C8 120.1(3)
C10 C9 H9 119(3)
C8 C9 H9 121(3)
N2 C10 C9 122.4(3)
N2 C10 H10 117(2)
C9 C10 H10 121(2)
S1 C13 H13A 105(3)
S1 C13 H13B 109(5)
H13A C13 H13B 113(6)
S1 C13 H13C 101(3)
H13A C13 H13C 115(4)
H13B C13 H13C 111(6)
S1 C14 H14A 105(5)
S1 C14 H14C 94(4)
H14A C14 H14C 109(6)
S1 C14 H14B 116(9)
H14A C14 H14B 103(9)
H14C C14 H14B 129(9)
S2 C15 S2A 39.84(17)
S2 C15 H15A 117(4)
S2A C15 H15A 118(4)
S2 C15 H15B 116(6)
S2A C15 H15B 116(6)
H15A C15 H15B 123(7)
S2 C15 H15C 4.6(14)
S2A C15 H15C 43.9(13)
H15A C15 H15C 118(4)
H15B C15 H15C 113(6)
S2A C16 S2 41.33(16)
S2A C16 H16A 123(3)
S2 C16 H16A 116(3)
S2A C16 H16C 92(5)
S2 C16 H16C 53(5)
H16A C16 H16C 104(6)
S2A C16 H16B 109(4)
S2 C16 H16B 118(4)
H16A C16 H16B 124(5)
H16C C16 H16B 94(6)
C1 N1 C5 118.5(2)
C1 N1 Pd1 126.5(2)
C5 N1 Pd1 115.02(19)
C10 N2 C6 118.3(3)
C10 N2 Pd1 126.3(2)
C6 N2 Pd1 115.32(19)
C11 O1 H1O 87(3)
C12 O2 H2O 107(4)
S2 O4 S2A 48.15(17)
N2 Pd1 N1 80.45(10)
N2 Pd1 Cl2 94.74(7)
N1 Pd1 Cl2 175.10(8)
N2 Pd1 Cl1 175.85(7)
N1 Pd1 Cl1 95.50(8)
Cl2 Pd1 Cl1 89.33(3)
O3 S1 C14 106.4(3)
O3 S1 C13 105.7(2)
C14 S1 C13 98.0(4)
O4 S2 C15 109.5(3)
O4 S2 C16 109.2(3)
C15 S2 C16 100.7(3)
O4 S2 H16C 117(4)
C15 S2 H16C 124(3)
C16 S2 H16C 34.6(9)
O4 S2 H15C 110(3)
C15 S2 H15C 9(3)
C16 S2 H15C 108(3)
H16C S2 H15C 128(4)
O4 S2A C16 114.1(3)
O4 S2A C15 106.9(3)
C16 S2A C15 102.5(3)
O4 S2A H15C 80.6(11)
C16 S2A H15C 86.8(12)
C15 S2A H15C 40.0(8)

loop_
_geom_bond_atom_site_label_1
_geom_bond_atom_site_label_2
_geom_bond_distance
C1 N1 1.347(4)
C1 C2 1.381(5)
C1 H1 0.95(4)
C2 C3 1.386(5)
C2 H2 0.98(5)
C3 C4 1.385(5)
C3 C11 1.511(4)
C11 O1 1.398(5)
C11 H11A 1.12(3)
C11 H11B 0.90(5)
C4 C5 1.383(4)
C4 H4 0.93(4)
C5 N1 1.354(4)
C5 C6 1.478(4)
C6 N2 1.362(3)
C6 C7 1.369(4)
C7 C8 1.394(4)
C7 H7 0.93(4)
C8 C9 1.387(5)
C8 C12 1.502(5)
C12 O2 1.410(5)
C12 H12B 0.96(4)
C12 H12A 0.98(4)
C9 C10 1.370(5)
C9 H9 0.79(4)
C10 N2 1.340(4)
C10 H10 0.94(3)
C13 S1 1.772(5)
C13 H13A 1.01(6)
C13 H13B 0.94(8)
C13 H13C 1.02(5)
C14 S1 1.771(8)
C14 H14A 0.92(7)
C14 H14C 1.00(7)
C14 H14B 0.86(13)
C15 S2 1.737(6)
C15 S2A 1.782(6)
C15 H15A 0.99(2)
C15 H15B 0.99(2)
C15 H15C 1.153(17)
C16 S2A 1.649(6)
C16 S2 1.741(6)
C16 H16A 0.98(2)
C16 H16C 0.99(2)
C16 H16B 0.98(2)
N1 Pd1 2.022(2)
N2 Pd1 2.018(3)
O1 H1O 1.01(2)
O2 H2O 0.72(4)
O3 S1 1.508(3)
O4 S2 1.468(5)
O4 S2A 1.472(4)
Cl2 Pd1 2.2869(8)
Cl1 Pd1 2.2967(9)
S2 H16C 1.39(9)
S2 H15C 0.595(17)
S2A H15C 1.24(3)

loop_
_geom_torsion_atom_site_label_1
_geom_torsion_atom_site_label_2
_geom_torsion_atom_site_label_3
_geom_torsion_atom_site_label_4
_geom_torsion
N1 C1 C2 C3 0.0(5)
C1 C2 C3 C4 -0.3(5)
C1 C2 C3 C11 177.5(4)
C4 C3 C11 O1 -169.7(3)
C2 C3 C11 O1 12.6(6)
C2 C3 C4 C5 0.1(5)
C11 C3 C4 C5 -177.8(3)
C3 C4 C5 N1 0.5(5)
C3 C4 C5 C6 178.1(3)
N1 C5 C6 N2 -0.5(4)
C4 C5 C6 N2 -178.3(3)
N1 C5 C6 C7 178.1(3)
C4 C5 C6 C7 0.3(5)
N2 C6 C7 C8 -0.4(4)
C5 C6 C7 C8 -178.8(3)
C6 C7 C8 C9 0.1(5)
C6 C7 C8 C12 178.6(3)
C9 C8 C12 O2 -10.7(5)
C7 C8 C12 O2 170.8(3)
C7 C8 C9 C10 0.1(5)
C12 C8 C9 C10 -178.4(3)
C8 C9 C10 N2 -0.1(5)
C2 C1 N1 C5 0.6(5)
C2 C1 N1 Pd1 -178.6(3)
C4 C5 N1 C1 -0.8(4)
C6 C5 N1 C1 -178.7(3)
C4 C5 N1 Pd1 178.5(2)
C6 C5 N1 Pd1 0.6(3)
C9 C10 N2 C6 -0.1(5)
C9 C10 N2 Pd1 178.6(2)
C7 C6 N2 C10 0.4(4)
C5 C6 N2 C10 179.0(3)
C7 C6 N2 Pd1 -178.5(2)
C5 C6 N2 Pd1 0.1(3)
C10 N2 Pd1 N1 -178.6(3)
C6 N2 Pd1 N1 0.2(2)
C10 N2 Pd1 Cl2 2.3(3)
C6 N2 Pd1 Cl2 -178.89(19)
C10 N2 Pd1 Cl1 -165.8(8)
C6 N2 Pd1 Cl1 13.0(11)
C1 N1 Pd1 N2 178.8(3)
C5 N1 Pd1 N2 -0.5(2)
C1 N1 Pd1 Cl2 -170.7(7)
C5 N1 Pd1 Cl2 10.1(10)
C1 N1 Pd1 Cl1 -0.3(3)
C5 N1 Pd1 Cl1 -179.54(19)
S2A O4 S2 C15 59.1(3)
S2A O4 S2 C16 -50.2(3)
S2A C15 S2 O4 -55.5(3)
S2A C15 S2 C16 59.4(3)
S2A C16 S2 O4 50.7(3)
S2A C16 S2 C15 -64.5(3)
S2 O4 S2A C16 57.1(3)
S2 O4 S2A C15 -55.5(3)
S2 C16 S2A O4 -53.0(3)
S2 C16 S2A C15 62.3(3)
S2 C15 S2A O4 54.1(3)
S2 C15 S2A C16 -66.2(3)
